data_2220858
loop_
_publ_author_name
'Vallat, Olivier'
'Buciumas, Ana-Maria'
'Neier, Reinhard'
'Stoeckli-Evans, Helen'

_publ_section_title
;
 <i>rac</i>-Methyl 4-azido-3-hydroxy-3-(2-nitrophenyl)butanoate
;
_journal_coeditor_code LH2749
_journal_issue 2
_journal_name_full 'Acta Crystallographica Section E'
_journal_page_first o396
_journal_page_last o397
_journal_paper_doi 10.1107/S1600536808043857
_journal_volume 65
_journal_year 2009
_chemical_formula_iupac 'C11 H12 N4 O5'
_chemical_formula_moiety 'C11 H12 N4 O5'
_chemical_formula_sum 'C11 H12 N4 O5'
_chemical_formula_weight 280.25
_chemical_name_systematic
;
rac-Methyl 4-azido-3-hydroxy-3-(2-nitrophenyl)butanoate
;
_space_group_IT_number 14
_symmetry_cell_setting monoclinic
_symmetry_space_group_name_Hall '-P 2yn'
_symmetry_space_group_name_H-M 'P 1 21/n 1'
_atom_sites_solution_hydrogens difmap
_atom_sites_solution_primary direct
_atom_sites_solution_secondary difmap
_audit_creation_method SHELXL-97
_cell_angle_alpha 90.00
_cell_angle_beta 110.496(13)
_cell_angle_gamma 90.00
_cell_formula_units_Z 4
_cell_length_a 9.4772(11)
_cell_length_b 14.0710(12)
_cell_length_c 10.1861(12)
_cell_measurement_reflns_used 5300
_cell_measurement_temperature 153(2)
_cell_measurement_theta_max 25.8
_cell_measurement_theta_min 2.55
_cell_volume 1272.4(3)
_computing_cell_refinement 'CELL in IPDS Software (Stoe & Cie, 2000)'
_computing_data_collection 'EXPOSE in IPDS Software (Stoe & Cie, 2000)'
_computing_data_reduction 'INTEGRATE in IPDS Software (Stoe & Cie, 2000)'
_computing_molecular_graphics 'ORTEP-3 (Farrugia, 1997) and Mercury (Macrae <i>et al.</i>,  2006)'
_computing_publication_material 'SHELXL97 (Sheldrick, 2008)'
_computing_structure_refinement 'SHELXL97 (Sheldrick, 2008)'
_computing_structure_solution 'SHELXS97 (Sheldrick, 2008)'
_diffrn_ambient_temperature 153(2)
_diffrn_measured_fraction_theta_full 0.989
_diffrn_measured_fraction_theta_max 0.989
_diffrn_measurement_device_type 'Stoe IPDS'
_diffrn_measurement_method '\f oscillation'
_diffrn_radiation_monochromator graphite
_diffrn_radiation_source 'fine-focus sealed tube'
_diffrn_radiation_type MoK\a
_diffrn_radiation_wavelength 0.71073
_diffrn_reflns_av_R_equivalents 0.0741
_diffrn_reflns_av_sigmaI/netI 0.0616
_diffrn_reflns_limit_h_max 11
_diffrn_reflns_limit_h_min -11
_diffrn_reflns_limit_k_max 17
_diffrn_reflns_limit_k_min -17
_diffrn_reflns_limit_l_max 12
_diffrn_reflns_limit_l_min -12
_diffrn_reflns_number 8743
_diffrn_reflns_theta_full 25.91
_diffrn_reflns_theta_max 25.91
_diffrn_reflns_theta_min 2.53
_diffrn_standards_decay_% 0
_diffrn_standards_number 0
_exptl_absorpt_coefficient_mu 0.118
_exptl_absorpt_correction_type none
_exptl_crystal_colour colourless
_exptl_crystal_density_diffrn 1.463
_exptl_crystal_density_method 'not measured'
_exptl_crystal_description plate
_exptl_crystal_F_000 584
_exptl_crystal_size_max 0.40
_exptl_crystal_size_mid 0.30
_exptl_crystal_size_min 0.30
_refine_diff_density_max 0.228
_refine_diff_density_min -0.214
_refine_ls_extinction_coef 0.0087(18)
_refine_ls_extinction_expression Fc^*^=kFc[1+0.001xFc^2^\l^3^/sin(2\q)]^-1/4^
_refine_ls_extinction_method 'SHELXL97 (Sheldrick, 2008)'
_refine_ls_goodness_of_fit_ref 0.869
_refine_ls_hydrogen_treatment refall
_refine_ls_matrix_type full
_refine_ls_number_parameters 230
_refine_ls_number_reflns 2451
_refine_ls_number_restraints 0
_refine_ls_restrained_S_all 0.869
_refine_ls_R_factor_all 0.0617
_refine_ls_R_factor_gt 0.0357
_refine_ls_shift/su_max_lt 0.001
_refine_ls_shift/su_mean 0.000
_refine_ls_structure_factor_coef Fsqd
_refine_ls_weighting_details 'calc w=1/[\s^2^(Fo^2^)+(0.0487P)^2^] where P=(Fo^2^+2Fc^2^)/3'
_refine_ls_weighting_scheme calc
_refine_ls_wR_factor_gt 0.0817
_refine_ls_wR_factor_ref 0.0882
_reflns_number_gt 1587
_reflns_number_total 2451
_reflns_threshold_expression I>2\s(I)
_cod_data_source_file lh2749.cif
_cod_data_source_block I
_cod_depositor_comments
;
The following automatic conversions were performed:
'_symmetry_cell_setting' value 'Monoclinic' changed to 'monoclinic'
according to '/home/saulius/struct/CIF-dictionaries/cif_core.dic'
dictionary named 'cif_core.dic' version 2.4.1 from 2010-06-29.

Automatic conversion script
Id: cif_fix_enum 1527 2010-12-29 10:47:43Z saulius 

The following automatic conversions were performed:

'_symmetry_cell_setting' value 'Monoclinic' changed to 'monoclinic'
according to /home/saulius/struct/CIF-dictionaries/cif_core.dic
dictionary named 'cif_core.dic' version 2.4.1 from 2010-06-29.

Automatic conversion script
Id: cif_fix_values 1715 2011-07-08 13:25:40Z adriana 
;
_cod_original_cell_volume 1272.4(2)
_cod_original_sg_symbol_H-M 'P 21/n'
_cod_database_code 2220858
_cod_database_fobs_code 2220858

loop_
_symmetry_equiv_pos_site_id
_symmetry_equiv_pos_as_xyz
1 x,y,z
2 1/2-x,1/2+y,1/2-z
3 -x,-y,-z
4 1/2+x,1/2-y,1/2+z

loop_
_atom_site_aniso_label
_atom_site_aniso_U_11
_atom_site_aniso_U_22
_atom_site_aniso_U_33
_atom_site_aniso_U_12
_atom_site_aniso_U_13
_atom_site_aniso_U_23
O1 0.0611(9) 0.0464(10) 0.0834(11) 0.0058(7) 0.0395(8) -0.0098(8)
O2 0.0494(8) 0.0595(10) 0.0596(9) 0.0016(7) -0.0151(7) 0.0141(8)
O3 0.0215(6) 0.0308(7) 0.0259(6) -0.0016(5) 0.0039(4) -0.0006(5)
O4 0.0298(6) 0.0426(8) 0.0307(6) 0.0080(5) 0.0006(5) -0.0054(5)
O5 0.0262(6) 0.0445(8) 0.0401(7) 0.0067(5) 0.0108(5) -0.0081(5)
N1 0.0440(9) 0.0276(9) 0.0482(10) 0.0104(7) 0.0069(8) 0.0091(7)
N2 0.0236(7) 0.0413(9) 0.0279(7) -0.0005(6) 0.0048(5) 0.0044(6)
N3 0.0352(8) 0.0377(9) 0.0257(7) 0.0053(7) 0.0063(6) 0.0049(6)
N4 0.0431(10) 0.0645(12) 0.0571(10) -0.0023(9) 0.0228(8) 0.0169(9)
C1 0.0452(10) 0.0269(10) 0.0264(8) -0.0012(8) 0.0118(7) -0.0025(7)
C2 0.0829(15) 0.0269(11) 0.0336(10) -0.0010(11) 0.0226(10) 0.0010(8)
C3 0.109(2) 0.0334(13) 0.0435(12) -0.0247(13) 0.0437(13) -0.0082(9)
C4 0.0721(15) 0.0475(14) 0.0494(12) -0.0280(12) 0.0360(11) -0.0173(10)
C5 0.0432(10) 0.0397(11) 0.0370(9) -0.0133(9) 0.0174(8) -0.0097(9)
C6 0.0341(9) 0.0255(9) 0.0229(7) -0.0046(7) 0.0091(7) -0.0049(6)
C7 0.0201(7) 0.0260(9) 0.0269(8) -0.0015(6) 0.0045(6) 0.0003(6)
C8 0.0272(9) 0.0297(10) 0.0272(8) -0.0021(7) 0.0047(7) -0.0003(7)
C9 0.0230(8) 0.0223(9) 0.0322(8) -0.0018(7) 0.0080(7) 0.0002(7)
C10 0.0226(8) 0.0299(10) 0.0304(9) 0.0017(7) 0.0032(7) 0.0012(7)
C11 0.0456(12) 0.0569(15) 0.0476(12) 0.0028(11) 0.0207(10) -0.0157(11)

loop_
_atom_site_type_symbol
_atom_site_label
_atom_site_fract_x
_atom_site_fract_y
_atom_site_fract_z
_atom_site_U_iso_or_equiv
_atom_site_thermal_displace_type
_atom_site_calc_flag
_atom_site_refinement_flags
_atom_site_occupancy
O O1 0.32528(17) -0.00702(10) 0.18798(17) 0.0599(6) Uani . . 1.000
O O2 0.39794(16) 0.06178(11) 0.39169(15) 0.0653(5) Uani . . 1.000
O O3 0.20867(11) 0.19457(8) 0.17217(12) 0.0272(4) Uani . . 1.000
O O4 0.13982(13) 0.26155(8) 0.41688(11) 0.0370(4) Uani . . 1.000
O O5 -0.07815(12) 0.34053(9) 0.35528(11) 0.0372(4) Uani . . 1.000
N N1 0.30233(17) 0.02628(11) 0.28967(16) 0.0424(5) Uani . . 1.000
N N2 -0.03288(14) 0.22705(10) -0.10334(13) 0.0321(4) Uani . . 1.000
N N3 0.08103(17) 0.25861(10) -0.12165(13) 0.0340(5) Uani . . 1.000
N N4 0.17267(19) 0.29547(14) -0.15016(17) 0.0535(6) Uani . . 1.000
C C1 0.1474(2) 0.01792(12) 0.29231(16) 0.0330(5) Uani . . 1.000
C C2 0.1235(3) -0.06299(14) 0.35997(18) 0.0472(7) Uani . . 1.000
C C3 -0.0179(3) -0.07913(17) 0.3639(2) 0.0574(9) Uani . . 1.000
C C4 -0.1334(3) -0.01579(16) 0.3016(2) 0.0524(8) Uani . . 1.000
C C5 -0.1057(2) 0.06436(14) 0.23568(19) 0.0391(6) Uani . . 1.000
C C6 0.03622(18) 0.08457(11) 0.22890(15) 0.0277(5) Uani . . 1.000
C C7 0.05471(16) 0.17238(11) 0.14778(15) 0.0253(5) Uani . . 1.000
C C8 -0.01067(19) 0.14495(13) -0.00855(16) 0.0293(5) Uani . . 1.000
C C9 0.02297(16) 0.28584(12) 0.32851(16) 0.0263(5) Uani . . 1.000
C C10 -0.02665(18) 0.25954(13) 0.17665(17) 0.0293(5) Uani . . 1.000
C C11 -0.0434(3) 0.36959(19) 0.4988(2) 0.0489(8) Uani . . 1.000
H H2 0.210(2) -0.1090(17) 0.404(2) 0.062(6) Uiso . . 1.000
H H3 -0.039(3) -0.1301(18) 0.409(2) 0.071(7) Uiso . . 1.000
H H3O 0.242(2) 0.2153(14) 0.253(2) 0.043(6) Uiso . . 1.000
H H4 -0.235(3) -0.0267(16) 0.307(2) 0.064(6) Uiso . . 1.000
H H5 -0.183(2) 0.1080(15) 0.186(2) 0.053(6) Uiso . . 1.000
H H8A 0.0553(19) 0.0951(13) -0.0298(16) 0.032(4) Uiso . . 1.000
H H8B -0.113(2) 0.1209(12) -0.0262(17) 0.035(4) Uiso . . 1.000
H H10A -0.0016(19) 0.3118(13) 0.1284(17) 0.037(5) Uiso . . 1.000
H H10B -0.133(2) 0.2515(14) 0.1442(19) 0.047(5) Uiso . . 1.000
H H11A -0.035(3) 0.315(2) 0.560(3) 0.084(8) Uiso . . 1.000
H H11B -0.128(3) 0.4060(17) 0.497(2) 0.067(7) Uiso . . 1.000
H H11C 0.044(3) 0.4065(17) 0.525(2) 0.062(6) Uiso . . 1.000

loop_
_atom_type_symbol
_atom_type_description
_atom_type_scat_dispersion_real
_atom_type_scat_dispersion_imag
_atom_type_scat_source
C C 0.0033 0.0016 'International Tables Vol C Tables 4.2.6.8 and 6.1.1.4'
H H 0.0000 0.0000 'International Tables Vol C Tables 4.2.6.8 and 6.1.1.4'
N N 0.0061 0.0033 'International Tables Vol C Tables 4.2.6.8 and 6.1.1.4'
O O 0.0106 0.0060 'International Tables Vol C Tables 4.2.6.8 and 6.1.1.4'

loop_
_geom_angle_atom_site_label_1
_geom_angle_atom_site_label_2
_geom_angle_atom_site_label_3
_geom_angle_site_symmetry_1
_geom_angle_site_symmetry_2
_geom_angle_site_symmetry_3
_geom_angle
_geom_angle_publ_flag
C9 O5 C11 . . . 116.57(15) no
C7 O3 H3O . . . 105.2(14) no
O1 N1 O2 . . . 125.32(18) no
O2 N1 C1 . . . 117.49(15) no
O1 N1 C1 . . . 117.11(15) no
N3 N2 C8 . . . 116.57(14) no
N2 N3 N4 . . . 171.07(18) no
N1 C1 C6 . . . 122.19(15) no
C2 C1 C6 . . . 123.7(2) no
N1 C1 C2 . . . 114.10(18) no
C1 C2 C3 . . . 118.7(2) no
C2 C3 C4 . . . 120.3(2) no
C3 C4 C5 . . . 119.6(3) no
C4 C5 C6 . . . 122.56(19) no
C1 C6 C7 . . . 125.77(16) no
C5 C6 C7 . . . 118.97(15) no
C1 C6 C5 . . . 115.17(16) no
O3 C7 C6 . . . 112.72(13) no
O3 C7 C10 . . . 110.15(13) no
C6 C7 C8 . . . 105.96(13) no
O3 C7 C8 . . . 104.56(13) no
C8 C7 C10 . . . 110.58(13) no
C6 C7 C10 . . . 112.49(13) no
N2 C8 C7 . . . 113.22(14) no
O4 C9 O5 . . . 123.38(14) no
O5 C9 C10 . . . 111.52(14) no
O4 C9 C10 . . . 125.11(15) no
C7 C10 C9 . . . 113.54(14) no
C1 C2 H2 . . . 119.6(12) no
C3 C2 H2 . . . 121.7(12) no
C2 C3 H3 . . . 122.3(18) no
C4 C3 H3 . . . 117.5(18) no
C3 C4 H4 . . . 120.1(13) no
C5 C4 H4 . . . 120.3(13) no
C4 C5 H5 . . . 122.8(13) no
C6 C5 H5 . . . 114.6(12) no
N2 C8 H8A . . . 111.1(10) no
N2 C8 H8B . . . 104.2(10) no
C7 C8 H8A . . . 109.8(9) no
C7 C8 H8B . . . 106.8(10) no
H8A C8 H8B . . . 111.5(15) no
C7 C10 H10A . . . 106.5(11) no
C7 C10 H10B . . . 112.4(12) no
C9 C10 H10A . . . 107.2(10) no
C9 C10 H10B . . . 107.4(11) no
H10A C10 H10B . . . 109.6(16) no
O5 C11 H11A . . . 111.3(17) no
O5 C11 H11B . . . 104.1(12) no
O5 C11 H11C . . . 108.2(13) no
H11A C11 H11B . . . 109(2) no
H11A C11 H11C . . . 113(2) no
H11B C11 H11C . . . 111(2) no

loop_
_geom_bond_atom_site_label_1
_geom_bond_atom_site_label_2
_geom_bond_site_symmetry_1
_geom_bond_site_symmetry_2
_geom_bond_distance
_geom_bond_publ_flag
O1 N1 . . 1.224(2) no
O2 N1 . . 1.221(2) no
O3 C7 . . 1.426(2) no
O4 C9 . . 1.206(2) no
O5 C9 . . 1.330(2) no
O5 C11 . . 1.441(2) no
O3 H3O . . 0.825(19) no
N1 C1 . . 1.483(3) no
N2 C8 . . 1.473(2) no
N2 N3 . . 1.240(2) no
N3 N4 . . 1.133(2) no
C1 C6 . . 1.389(2) no
C1 C2 . . 1.390(3) no
C2 C3 . . 1.374(4) no
C3 C4 . . 1.382(4) no
C4 C5 . . 1.384(3) no
C5 C6 . . 1.400(3) no
C6 C7 . . 1.530(2) no
C7 C10 . . 1.531(2) no
C7 C8 . . 1.542(2) no
C9 C10 . . 1.497(2) no
C2 H2 . . 1.02(2) no
C3 H3 . . 0.91(2) no
C4 H4 . . 1.00(3) no
C5 H5 . . 0.95(2) no
C8 H8A . . 1.012(19) no
C8 H8B . . 0.983(19) no
C10 H10A . . 0.959(18) no
C10 H10B . . 0.95(2) no
C11 H11A . . 0.98(3) no
C11 H11B . . 0.95(3) no
C11 H11C . . 0.93(3) no

loop_
_geom_hbond_atom_site_label_D
_geom_hbond_atom_site_label_H
_geom_hbond_atom_site_label_A
_geom_hbond_site_symmetry_A
_geom_hbond_distance_DH
_geom_hbond_distance_HA
_geom_hbond_distance_DA
_geom_hbond_angle_DHA
_geom_hbond_publ_flag
O3 H3O O4 . 0.825(19) 2.30(2) 2.9439(16) 135.5(18) yes
O3 H3O N2 4_555 0.825(19) 2.27(2) 2.9193(18) 135.6(18) yes
C10 H10B O4 4_454 0.95(2) 2.557(19) 3.350(2) 141.0(15) yes
C11 H11B O1 4_455 0.95(3) 2.57(2) 3.268(3) 130.9(16) yes

loop_
_geom_torsion_atom_site_label_1
_geom_torsion_atom_site_label_2
_geom_torsion_atom_site_label_3
_geom_torsion_atom_site_label_4
_geom_torsion_site_symmetry_1
_geom_torsion_site_symmetry_2
_geom_torsion_site_symmetry_3
_geom_torsion_site_symmetry_4
_geom_torsion
_geom_torsion_publ_flag
C11 O5 C9 O4 . . . . -1.0(3) no
C11 O5 C9 C10 . . . . 179.32(17) no
O1 N1 C1 C2 . . . . 91.99(19) no
O1 N1 C1 C6 . . . . -86.4(2) no
O2 N1 C1 C2 . . . . -84.7(2) no
O2 N1 C1 C6 . . . . 96.86(19) no
N3 N2 C8 C7 . . . . 78.29(18) no
N1 C1 C2 C3 . . . . -177.75(16) no
C6 C1 C2 C3 . . . . 0.6(3) no
N1 C1 C6 C5 . . . . 177.43(15) no
N1 C1 C6 C7 . . . . 1.1(2) no
C2 C1 C6 C5 . . . . -0.8(2) no
C2 C1 C6 C7 . . . . -177.19(15) no
C1 C2 C3 C4 . . . . 0.0(3) no
C2 C3 C4 C5 . . . . -0.3(3) no
C3 C4 C5 C6 . . . . 0.1(3) no
C4 C5 C6 C1 . . . . 0.5(3) no
C4 C5 C6 C7 . . . . 177.10(16) no
C1 C6 C7 O3 . . . . -15.3(2) no
C1 C6 C7 C8 . . . . 98.52(18) no
C1 C6 C7 C10 . . . . -140.54(16) no
C5 C6 C7 O3 . . . . 168.49(14) no
C5 C6 C7 C8 . . . . -77.74(18) no
C5 C6 C7 C10 . . . . 43.21(19) no
O3 C7 C8 N2 . . . . -73.41(17) no
C6 C7 C8 N2 . . . . 167.29(14) no
C10 C7 C8 N2 . . . . 45.12(19) no
O3 C7 C10 C9 . . . . -69.34(17) no
C6 C7 C10 C9 . . . . 57.34(19) no
C8 C7 C10 C9 . . . . 175.59(14) no
O4 C9 C10 C7 . . . . 19.8(2) no
O5 C9 C10 C7 . . . . -160.54(14) no
